data_7056755
loop_
_publ_author_name
'Zelinskii, Genrikh E.'
'Belov, Alexander S.'
'Belaya, Irina G.'
'Vologzhanina, Anna V.'
'Novikov, Valentin V.'
'Varzatskii, Oleg A.'
'Voloshin, Yan Z.'

_publ_section_title
;
 The molecular design of cage metal complexes for biological applications:
 pathways of the synthesis, and X-ray structures of a series of new N2-,
 S2- and O2-alicyclic iron(ii) di- and tetrachloroclathrochelates
;
_journal_issue 1
_journal_name_full 'New Journal of Chemistry'
_journal_page_first 56
_journal_paper_doi 10.1039/C7NJ03051G
_journal_volume 42
_journal_year 2018
_chemical_formula_moiety 'C16 H23 B2 Cl4 Fe N8 O6'
_chemical_formula_sum 'C16 H23 B2 Cl4 Fe N8 O6'
_chemical_formula_weight 642.69
_space_group_crystal_system monoclinic
_space_group_IT_number 14
_space_group_name_Hall '-P 2ybc'
_space_group_name_H-M_alt 'P 1 21/c 1'
_symmetry_space_group_name_Hall '-P 2ybc'
_symmetry_space_group_name_H-M 'P 1 21/c 1'
_atom_sites_solution_hydrogens geom
_audit_creation_date 2015-10-26
_audit_creation_method
;
Olex2 1.2
(compiled 2015.09.30 svn.r3233 for OlexSys, GUI svn.r5103)
;
_audit_update_record
;
2015-10-27 deposited with the CCDC.
2017-11-09 downloaded from the CCDC.
;
_cell_angle_alpha 90
_cell_angle_beta 115.700(4)
_cell_angle_gamma 90
_cell_formula_units_Z 4
_cell_length_a 9.453(2)
_cell_length_b 12.533(3)
_cell_length_c 23.913(5)
_cell_measurement_reflns_used 6300
_cell_measurement_temperature 120
_cell_measurement_theta_max 28.81
_cell_measurement_theta_min 2.32
_cell_volume 2552.8(10)
_computing_molecular_graphics 'Olex2 (Dolomanov et al., 2009)'
_computing_publication_material 'Olex2 (Dolomanov et al., 2009)'
_computing_structure_refinement 'XL (Sheldrick, 2008)'
_computing_structure_solution 'olex2.solve (Bourhis et al., 2015)'
_diffrn_ambient_temperature 120
_diffrn_detector_area_resol_mean 8
_diffrn_measured_fraction_theta_full 0.993
_diffrn_measured_fraction_theta_max 0.987
_diffrn_measurement_device_type apex
_diffrn_measurement_method '\w and \f scans'
_diffrn_radiation_monochromator graphite
_diffrn_radiation_type MoK\a
_diffrn_radiation_wavelength 0.71073
_diffrn_reflns_av_R_equivalents 0.0798
_diffrn_reflns_av_unetI/netI 0.0930
_diffrn_reflns_Laue_measured_fraction_full 0.993
_diffrn_reflns_Laue_measured_fraction_max 0.987
_diffrn_reflns_limit_h_max 13
_diffrn_reflns_limit_h_min -13
_diffrn_reflns_limit_k_max 17
_diffrn_reflns_limit_k_min -17
_diffrn_reflns_limit_l_max 34
_diffrn_reflns_limit_l_min -34
_diffrn_reflns_number 32919
_diffrn_reflns_point_group_measured_fraction_full 0.993
_diffrn_reflns_point_group_measured_fraction_max 0.987
_diffrn_reflns_theta_full 26.000
_diffrn_reflns_theta_max 30.656
_diffrn_reflns_theta_min 1.880
_diffrn_source 'sealed tube'
_exptl_absorpt_coefficient_mu 1.060
_exptl_absorpt_correction_T_max 0.934
_exptl_absorpt_correction_T_min 0.896
_exptl_absorpt_correction_type multi-scan
_exptl_absorpt_process_details 'SADABS (Sheldrick, 1998)'
_exptl_crystal_colour red
_exptl_crystal_colour_primary red
_exptl_crystal_density_diffrn 1.672
_exptl_crystal_description block
_exptl_crystal_F_000 1308
_exptl_crystal_size_max 0.24
_exptl_crystal_size_mid 0.23
_exptl_crystal_size_min 0.15
_refine_diff_density_max 1.013
_refine_diff_density_min -1.056
_refine_diff_density_rms 0.172
_refine_ls_extinction_method none
_refine_ls_goodness_of_fit_ref 1.052
_refine_ls_hydrogen_treatment constr
_refine_ls_matrix_type full
_refine_ls_number_parameters 353
_refine_ls_number_reflns 7798
_refine_ls_number_restraints 24
_refine_ls_restrained_S_all 1.059
_refine_ls_R_factor_all 0.1480
_refine_ls_R_factor_gt 0.1140
_refine_ls_shift/su_max 0.002
_refine_ls_shift/su_mean 0.000
_refine_ls_structure_factor_coef Fsqd
_refine_ls_weighting_details 'w=1/[\s^2^(Fo^2^)+(0.0250P)^2^+60.0000P] where P=(Fo^2^+2Fc^2^)/3'
_refine_ls_weighting_scheme calc
_refine_ls_wR_factor_gt 0.2425
_refine_ls_wR_factor_ref 0.2549
_reflns_Friedel_coverage 0.000
_reflns_number_gt 5315
_reflns_number_total 7798
_reflns_threshold_expression 'I > 2\s(I)'
_cod_data_source_file c7nj03051g2.cif
_cod_data_source_block gz38
_cod_depositor_comments 'Adding full bibliography for 7056755--7056757.cif.'
_cod_original_cell_volume 2552.9(10)
_cod_database_code 7056755
_shelxl_version_number 2014-3
_shelx_space_group_comment
;
The symmetry employed for this shelxl refinement is uniquely defined
by the following loop, which should always be used as a source of
symmetry information in preference to the above space-group names.
They are only intended as comments.
;
_olex2_refinement_description
;
1. Fixed Uiso
 At 1.2 times of:
  All C(H,H) groups, All N(H) groups
 At 1.5 times of:
  All C(H,H,H) groups, All C(H,H,H,H,H,H) groups
2. Restrained distances
 C14-C13 = C14A-C13 = C15A-C14A = C15-C14 = C16-C15A = C16-C15
 1.5 with sigma of 0.02
3. Uiso/Uaniso restraints and constraints
C14 \\sim C14A: within 2A with sigma of 0.04 and sigma for terminal atoms of
0.08
C15A \\sim C15: within 2A with sigma of 0.04 and sigma for terminal atoms of
0.08
Uanis(C15A) \\sim Ueq: with sigma of 0.005 and sigma for terminal atoms of 0.005
4. Others
 Fixed Sof: H13A(0.5) H13B(0.5) C14(0.5) H14A(0.5) H14B(0.5) C15(0.5)
 H15A(0.5) H15B(0.5) H16A(0.5) H16B(0.5) H16C(0.5) H16D(0.5) H16E(0.5)
 H16F(0.5) C14A(0.5) H14C(0.5) H14D(0.5) C15A(0.5) H15C(0.5) H15D(0.5)
5.a Secondary CH2 refined with riding coordinates:
 C7(H7A,H7B), C8(H8A,H8B), C9(H9A,H9B), C10(H10A,H10B), C11(H11A,H11B),
 C13(H13A,H13B), C14(H14A,H14B), C15(H15A,H15B), C14A(H14C,H14D), C15A(H15C,
 H15D)
5.b Me refined with riding coordinates:
 C16(H16A,H16B,H16C), C16(H16D,H16E,H16F)
5.c Aromatic/amide H refined with riding coordinates:
 N7(H7), N8(H8)
5.d Idealised Me refined as rotating group:
 C12(H12A,H12B,H12C)
;

loop_
_space_group_symop_operation_xyz
'x, y, z'
'-x, y+1/2, -z+1/2'
'-x, -y, -z'
'x, -y-1/2, z-1/2'

loop_
_atom_site_label
_atom_site_type_symbol
_atom_site_fract_x
_atom_site_fract_y
_atom_site_fract_z
_atom_site_U_iso_or_equiv
_atom_site_adp_type
_atom_site_occupancy
_atom_site_site_symmetry_order
_atom_site_calc_flag
_atom_site_refinement_flags_posn
_atom_site_refinement_flags_adp
_atom_site_refinement_flags_occupancy
_atom_site_disorder_assembly
_atom_site_disorder_group
Fe1 Fe 0.27990(11) 0.38136(8) 0.35634(4) 0.0124(2) Uani 1 1 d . . . . .
Cl1 Cl 0.7255(2) 0.27987(17) 0.35929(9) 0.0230(4) Uani 1 1 d . . . . .
Cl2 Cl 0.5972(3) 0.10647(16) 0.43344(10) 0.0298(4) Uani 1 1 d . . . . .
Cl3 Cl 0.4044(2) 0.68608(17) 0.45698(10) 0.0295(4) Uani 1 1 d . . . . .
Cl4 Cl 0.2152(3) 0.5249(2) 0.51236(9) 0.0378(6) Uani 1 1 d . . . . .
O1 O 0.4748(6) 0.4297(4) 0.2947(2) 0.0196(11) Uani 1 1 d . . . . .
O2 O 0.3089(7) 0.1940(5) 0.4314(2) 0.0229(11) Uani 1 1 d . . . . .
O3 O 0.4588(6) 0.5733(4) 0.3632(2) 0.0176(10) Uani 1 1 d . . . . .
O4 O 0.1263(6) 0.3333(4) 0.4354(2) 0.0206(11) Uani 1 1 d . . . . .
O5 O 0.2378(5) 0.5463(4) 0.2613(2) 0.0171(10) Uani 1 1 d . . . . .
O6 O 0.0453(6) 0.2153(4) 0.3439(2) 0.0193(10) Uani 1 1 d . . . . .
N1 N 0.4403(6) 0.3573(5) 0.3298(3) 0.0129(11) Uani 1 1 d . . . . .
N2 N 0.3768(7) 0.2556(5) 0.4029(3) 0.0145(11) Uani 1 1 d . . . . .
N3 N 0.3845(6) 0.5133(5) 0.3894(3) 0.0148(11) Uani 1 1 d . . . . .
N4 N 0.2027(6) 0.4089(5) 0.4168(3) 0.0147(11) Uani 1 1 d . . . . .
N5 N 0.1707(7) 0.4645(5) 0.2817(3) 0.0160(11) Uani 1 1 d . . . . .
N6 N 0.0915(6) 0.2972(5) 0.3146(3) 0.0138(11) Uani 1 1 d . . . . .
N7 N -0.0672(7) 0.4784(5) 0.1884(3) 0.0209(13) Uani 1 1 d . . . . .
H7 H -0.0440 0.5405 0.1773 0.025 Uiso 1 1 calc R . . . .
N8 N -0.1693(7) 0.3045(5) 0.2351(3) 0.0178(12) Uani 1 1 d . . . . .
H8 H -0.1962 0.2423 0.2445 0.021 Uiso 1 1 calc R . . . .
C1 C 0.5465(8) 0.2869(6) 0.3601(3) 0.0161(13) Uani 1 1 d . . . . .
C2 C 0.4995(9) 0.2211(6) 0.3986(3) 0.0189(14) Uani 1 1 d . . . . .
C3 C 0.3478(8) 0.5592(6) 0.4313(3) 0.0175(14) Uani 1 1 d . . . . .
C4 C 0.2541(8) 0.4952(7) 0.4508(3) 0.0198(15) Uani 1 1 d . . . . .
C5 C 0.0295(8) 0.4337(6) 0.2427(3) 0.0187(14) Uani 1 1 d . . . . .
C6 C -0.0229(8) 0.3392(6) 0.2649(3) 0.0173(13) Uani 1 1 d . . . . .
C7 C -0.2115(9) 0.4226(7) 0.1478(3) 0.0271(18) Uani 1 1 d . . . . .
H7A H -0.1870 0.3670 0.1240 0.032 Uiso 1 1 calc R . . . .
H7B H -0.2858 0.4738 0.1180 0.032 Uiso 1 1 calc R . . . .
C8 C -0.2871(8) 0.3713(8) 0.1858(3) 0.0268(18) Uani 1 1 d . . . . .
H8A H -0.3265 0.4272 0.2047 0.032 Uiso 1 1 calc R . . . .
H8B H -0.3771 0.3266 0.1586 0.032 Uiso 1 1 calc R . . . .
C9 C 0.5050(8) 0.6179(7) 0.2702(4) 0.0240(16) Uani 1 1 d . . . . .
H9A H 0.4795 0.5985 0.2268 0.029 Uiso 1 1 calc R . . . .
H9B H 0.4716 0.6926 0.2708 0.029 Uiso 1 1 calc R . . . .
C10 C 0.6844(8) 0.6079(7) 0.3106(4) 0.0261(17) Uani 1 1 d . . . . .
H10A H 0.7099 0.6409 0.3515 0.031 Uiso 1 1 calc R . . . .
H10B H 0.7110 0.5312 0.3178 0.031 Uiso 1 1 calc R . . . .
C11 C 0.7884(8) 0.6579(7) 0.2844(4) 0.0233(16) Uani 1 1 d . . . . .
H11A H 0.7646 0.7351 0.2775 0.028 Uiso 1 1 calc R . . . .
H11B H 0.7663 0.6248 0.2439 0.028 Uiso 1 1 calc R . . . .
C12 C 0.9622(9) 0.6429(7) 0.3287(4) 0.0285(18) Uani 1 1 d . . . . .
H12A H 1.0271 0.6781 0.3115 0.043 Uiso 1 1 calc GR . . . .
H12B H 0.9869 0.5665 0.3339 0.043 Uiso 1 1 calc GR . . . .
H12C H 0.9836 0.6744 0.3691 0.043 Uiso 1 1 calc GR . . . .
C13 C 0.0773(13) 0.1388(9) 0.4482(5) 0.047(3) Uani 1 1 d D . . . .
H13A H 0.0834 0.0647 0.4352 0.056 Uiso 0.5 1 calc R . P A 1
H13B H -0.0327 0.1544 0.4399 0.056 Uiso 0.5 1 calc R . P A 1
C14 C 0.1961(17) 0.1556(13) 0.5227(7) 0.025(3) Uani 0.5 1 d D U P B 1
H14A H 0.3016 0.1276 0.5315 0.030 Uiso 0.5 1 calc R . P B 1
H14B H 0.2064 0.2327 0.5328 0.030 Uiso 0.5 1 calc R . P B 1
C15 C 0.1328(16) 0.0980(13) 0.5630(6) 0.023(3) Uani 0.5 1 d D U P B 1
H15A H 0.0309 0.1288 0.5573 0.028 Uiso 0.5 1 calc R . P B 1
H15B H 0.1183 0.0211 0.5527 0.028 Uiso 0.5 1 calc R . P B 1
C16 C 0.2496(13) 0.1139(11) 0.6253(5) 0.055(3) Uani 1 1 d D . . . .
H16A H 0.2164 0.0785 0.6542 0.082 Uiso 0.5 1 calc R . P B 1
H16B H 0.3495 0.0834 0.6298 0.082 Uiso 0.5 1 calc R . P B 1
H16C H 0.2627 0.1904 0.6344 0.082 Uiso 0.5 1 calc R . P B 1
H16D H 0.3593 0.1163 0.6563 0.082 Uiso 0.5 1 calc R . P B 2
H16E H 0.1870 0.1629 0.6374 0.082 Uiso 0.5 1 calc R . P B 2
H16F H 0.2091 0.0411 0.6226 0.082 Uiso 0.5 1 calc R . P B 2
B1 B 0.4139(8) 0.5418(7) 0.2961(4) 0.0156(14) Uani 1 1 d . . . . .
B2 B 0.1367(12) 0.2198(8) 0.4130(4) 0.028(2) Uani 1 1 d . . . . .
C14A C 0.0719(15) 0.1477(12) 0.5070(6) 0.020(3) Uani 0.5 1 d D U P B 2
H14C H 0.0137 0.0865 0.5129 0.025 Uiso 0.5 1 calc R . P B 2
H14D H 0.0169 0.2141 0.5083 0.025 Uiso 0.5 1 calc R . P B 2
C15A C 0.2384(17) 0.1491(14) 0.5581(7) 0.027(3) Uani 0.5 1 d D U P B 2
H15C H 0.2818 0.2220 0.5614 0.032 Uiso 0.5 1 calc R . P B 2
H15D H 0.3040 0.1003 0.5467 0.032 Uiso 0.5 1 calc R . P B 2

loop_
_atom_site_aniso_label
_atom_site_aniso_U_11
_atom_site_aniso_U_22
_atom_site_aniso_U_33
_atom_site_aniso_U_23
_atom_site_aniso_U_13
_atom_site_aniso_U_12
Fe1 0.0100(4) 0.0135(4) 0.0106(4) -0.0004(4) 0.0014(3) 0.0010(4)
Cl1 0.0111(7) 0.0336(10) 0.0216(8) 0.0012(7) 0.0046(6) -0.0011(7)
Cl2 0.0376(11) 0.0195(9) 0.0372(11) 0.0100(8) 0.0209(9) 0.0134(8)
Cl3 0.0261(9) 0.0256(10) 0.0285(10) -0.0143(8) 0.0039(8) -0.0024(8)
Cl4 0.0256(10) 0.0694(17) 0.0181(9) -0.0117(10) 0.0090(8) 0.0093(10)
O1 0.014(2) 0.028(3) 0.018(2) 0.008(2) 0.008(2) -0.002(2)
O2 0.030(3) 0.023(3) 0.020(3) 0.007(2) 0.016(2) 0.009(2)
O3 0.016(2) 0.018(2) 0.016(2) 0.0019(19) 0.0043(19) -0.0037(19)
O4 0.021(3) 0.026(3) 0.018(2) 0.006(2) 0.011(2) 0.008(2)
O5 0.0047(19) 0.029(3) 0.015(2) 0.008(2) 0.0023(17) -0.0055(19)
O6 0.021(2) 0.018(2) 0.022(3) 0.003(2) 0.011(2) 0.000(2)
N1 0.009(2) 0.017(3) 0.011(2) 0.001(2) 0.002(2) -0.002(2)
N2 0.013(3) 0.017(3) 0.014(3) 0.000(2) 0.007(2) 0.002(2)
N3 0.010(2) 0.017(3) 0.011(2) 0.002(2) -0.001(2) 0.005(2)
N4 0.010(2) 0.021(3) 0.012(2) 0.003(2) 0.003(2) 0.007(2)
N5 0.013(3) 0.019(3) 0.011(2) 0.002(2) 0.001(2) -0.004(2)
N6 0.011(2) 0.013(3) 0.017(3) -0.001(2) 0.005(2) -0.004(2)
N7 0.015(3) 0.025(3) 0.017(3) 0.003(2) 0.001(2) -0.005(2)
N8 0.013(3) 0.019(3) 0.019(3) -0.004(2) 0.004(2) -0.008(2)
C1 0.014(3) 0.020(3) 0.012(3) -0.001(2) 0.004(2) -0.003(3)
C2 0.025(4) 0.012(3) 0.014(3) 0.002(2) 0.004(3) 0.003(3)
C3 0.008(3) 0.022(4) 0.011(3) -0.005(3) -0.006(2) 0.003(3)
C4 0.009(3) 0.035(4) 0.011(3) -0.004(3) 0.000(2) 0.008(3)
C5 0.013(3) 0.028(4) 0.013(3) 0.001(3) 0.004(2) 0.002(3)
C6 0.016(3) 0.019(3) 0.018(3) -0.004(3) 0.008(3) -0.001(3)
C7 0.013(3) 0.039(5) 0.015(3) -0.002(3) -0.007(3) -0.008(3)
C8 0.012(3) 0.042(5) 0.016(3) -0.002(3) -0.003(3) -0.012(3)
C9 0.011(3) 0.033(4) 0.023(3) 0.013(3) 0.003(3) 0.000(3)
C10 0.009(3) 0.033(4) 0.033(4) 0.016(4) 0.006(3) -0.003(3)
C11 0.014(3) 0.023(4) 0.031(4) 0.007(3) 0.008(3) 0.000(3)
C12 0.015(3) 0.031(4) 0.040(5) 0.004(4) 0.012(3) 0.004(3)
C13 0.061(7) 0.054(7) 0.051(6) 0.034(5) 0.048(6) 0.039(6)
C14 0.028(8) 0.024(8) 0.039(9) 0.008(7) 0.031(8) 0.006(6)
C15 0.022(7) 0.025(8) 0.022(7) -0.001(6) 0.008(6) -0.001(6)
C16 0.038(6) 0.063(8) 0.052(7) -0.019(6) 0.009(5) 0.005(6)
B1 0.006(3) 0.021(4) 0.015(3) 0.004(3) 0.000(3) -0.001(3)
B2 0.033(5) 0.033(5) 0.019(4) 0.009(4) 0.013(4) 0.017(4)
C14A 0.012(6) 0.021(7) 0.032(8) 0.000(6) 0.012(6) 0.002(5)
C15A 0.022(5) 0.026(5) 0.032(5) -0.002(4) 0.011(4) -0.001(4)

loop_
_atom_type_symbol
_atom_type_description
_atom_type_scat_dispersion_real
_atom_type_scat_dispersion_imag
_atom_type_scat_source
C C 0.0033 0.0016 'International Tables Vol C Tables 4.2.6.8 and 6.1.1.4'
H H 0.0000 0.0000 'International Tables Vol C Tables 4.2.6.8 and 6.1.1.4'
B B 0.0013 0.0007 'International Tables Vol C Tables 4.2.6.8 and 6.1.1.4'
Cl Cl 0.1484 0.1585 'International Tables Vol C Tables 4.2.6.8 and 6.1.1.4'
Fe Fe 0.3463 0.8444 'International Tables Vol C Tables 4.2.6.8 and 6.1.1.4'
N N 0.0061 0.0033 'International Tables Vol C Tables 4.2.6.8 and 6.1.1.4'
O O 0.0106 0.0060 'International Tables Vol C Tables 4.2.6.8 and 6.1.1.4'

loop_
_geom_angle_atom_site_label_1
_geom_angle_atom_site_label_2
_geom_angle_atom_site_label_3
_geom_angle
N1 Fe1 N2 79.3(2)
N1 Fe1 N3 86.0(3)
N1 Fe1 N4 154.2(2)
N1 Fe1 N5 87.8(3)
N1 Fe1 N6 115.5(2)
N2 Fe1 N5 155.2(3)
N2 Fe1 N6 87.3(3)
N3 Fe1 N2 116.1(2)
N3 Fe1 N5 83.6(2)
N3 Fe1 N6 151.7(2)
N4 Fe1 N2 87.3(2)
N4 Fe1 N3 80.2(3)
N4 Fe1 N5 112.0(3)
N4 Fe1 N6 85.5(3)
N5 Fe1 N6 79.3(2)
N1 O1 B1 113.9(5)
N2 O2 B2 114.3(6)
N3 O3 B1 112.3(5)
N4 O4 B2 113.8(6)
N5 O5 B1 109.9(5)
N6 O6 B2 111.4(6)
O1 N1 Fe1 122.4(4)
C1 N1 Fe1 117.2(5)
C1 N1 O1 117.5(6)
O2 N2 Fe1 123.1(4)
C2 N2 Fe1 116.9(5)
C2 N2 O2 119.2(6)
O3 N3 Fe1 124.6(4)
C3 N3 Fe1 115.4(5)
C3 N3 O3 117.8(6)
O4 N4 Fe1 123.0(4)
C4 N4 Fe1 117.2(5)
C4 N4 O4 118.3(6)
O5 N5 Fe1 125.1(4)
C5 N5 Fe1 118.0(5)
C5 N5 O5 116.2(6)
O6 N6 Fe1 123.5(4)
C6 N6 Fe1 117.3(5)
C6 N6 O6 115.3(5)
C5 N7 H7 120.4
C5 N7 C7 119.3(7)
C7 N7 H7 120.4
C6 N8 H8 120.2
C6 N8 C8 119.5(6)
C8 N8 H8 120.2
N1 C1 Cl1 124.2(5)
N1 C1 C2 111.6(6)
C2 C1 Cl1 124.0(6)
N2 C2 Cl2 124.0(6)
N2 C2 C1 113.4(6)
C1 C2 Cl2 122.6(6)
N3 C3 Cl3 122.2(6)
N3 C3 C4 114.1(7)
C4 C3 Cl3 123.6(6)
N4 C4 Cl4 123.6(6)
N4 C4 C3 112.3(6)
C3 C4 Cl4 124.1(6)
N5 C5 N7 128.3(7)
N5 C5 C6 112.3(6)
N7 C5 C6 119.4(6)
N6 C6 N8 127.6(7)
N6 C6 C5 111.9(6)
N8 C6 C5 120.5(6)
N7 C7 H7A 109.5
N7 C7 H7B 109.5
N7 C7 C8 110.5(6)
H7A C7 H7B 108.1
C8 C7 H7A 109.5
C8 C7 H7B 109.5
N8 C8 C7 109.2(6)
N8 C8 H8A 109.8
N8 C8 H8B 109.8
C7 C8 H8A 109.8
C7 C8 H8B 109.8
H8A C8 H8B 108.3
H9A C9 H9B 108.2
C10 C9 H9A 109.7
C10 C9 H9B 109.7
C10 C9 B1 110.0(6)
B1 C9 H9A 109.7
B1 C9 H9B 109.7
C9 C10 H10A 108.2
C9 C10 H10B 108.2
H10A C10 H10B 107.4
C11 C10 C9 116.2(6)
C11 C10 H10A 108.2
C11 C10 H10B 108.2
C10 C11 H11A 109.5
C10 C11 H11B 109.5
C10 C11 C12 110.9(7)
H11A C11 H11B 108.0
C12 C11 H11A 109.5
C12 C11 H11B 109.5
C11 C12 H12A 109.5
C11 C12 H12B 109.5
C11 C12 H12C 109.5
H12A C12 H12B 109.5
H12A C12 H12C 109.5
H12B C12 H12C 109.5
H13A C13 H13B 108.8
C14 C13 H13A 110.7
C14 C13 H13B 110.7
B2 C13 H13A 110.7
B2 C13 H13B 110.7
B2 C13 C14 105.2(9)
C14A C13 B2 130.5(11)
C13 C14 H14A 109.5
C13 C14 H14B 109.5
H14A C14 H14B 108.1
C15 C14 C13 110.6(10)
C15 C14 H14A 109.5
C15 C14 H14B 109.5
C14 C15 H15A 110.8
C14 C15 H15B 110.8
H15A C15 H15B 108.9
C16 C15 C14 104.8(11)
C16 C15 H15A 110.8
C16 C15 H15B 110.8
C15 C16 H16A 109.5
C15 C16 H16B 109.5
C15 C16 H16C 109.5
H16A C16 H16B 109.5
H16A C16 H16C 109.5
H16B C16 H16C 109.5
H16D C16 H16E 109.5
H16D C16 H16F 109.5
H16E C16 H16F 109.5
C15A C16 H16D 109.5
C15A C16 H16E 109.5
C15A C16 H16F 109.5
O1 B1 C9 105.9(6)
O3 B1 O1 109.1(5)
O3 B1 C9 107.8(6)
O5 B1 O1 111.1(6)
O5 B1 O3 108.0(6)
O5 B1 C9 114.9(6)
O2 B2 O4 108.4(7)
O2 B2 C13 107.1(7)
O4 B2 C13 108.6(7)
O6 B2 O2 110.1(6)
O6 B2 O4 109.0(6)
O6 B2 C13 113.5(9)
C13 C14A H14C 109.9
C13 C14A H14D 109.9
C13 C14A C15A 109.0(11)
H14C C14A H14D 108.3
C15A C14A H14C 109.9
C15A C14A H14D 109.9
C16 C15A H15C 108.9
C16 C15A H15D 108.9
C14A C15A C16 113.2(11)
C14A C15A H15C 108.9
C14A C15A H15D 108.9
H15C C15A H15D 107.8

loop_
_geom_bond_atom_site_label_1
_geom_bond_atom_site_label_2
_geom_bond_distance
Fe1 N1 1.905(6)
Fe1 N2 1.918(6)
Fe1 N3 1.914(6)
Fe1 N4 1.913(6)
Fe1 N5 1.933(6)
Fe1 N6 1.934(6)
Cl1 C1 1.703(7)
Cl2 C2 1.715(7)
Cl3 C3 1.705(8)
Cl4 C4 1.707(7)
O1 N1 1.367(7)
O1 B1 1.524(10)
O2 N2 1.361(8)
O2 B2 1.525(11)
O3 N3 1.353(8)
O3 B1 1.524(9)
O4 N4 1.377(8)
O4 B2 1.538(11)
O5 N5 1.400(7)
O5 B1 1.505(8)
O6 N6 1.415(7)
O6 B2 1.497(10)
N1 C1 1.296(9)
N2 C2 1.283(9)
N3 C3 1.325(9)
N4 C4 1.312(10)
N5 C5 1.312(9)
N6 C6 1.320(9)
N7 H7 0.8800
N7 C5 1.345(9)
N7 C7 1.463(9)
N8 H8 0.8800
N8 C6 1.325(9)
N8 C8 1.480(10)
C1 C2 1.443(10)
C3 C4 1.417(11)
C5 C6 1.469(10)
C7 H7A 0.9900
C7 H7B 0.9900
C7 C8 1.521(12)
C8 H8A 0.9900
C8 H8B 0.9900
C9 H9A 0.9900
C9 H9B 0.9900
C9 C10 1.551(10)
C9 B1 1.580(11)
C10 H10A 0.9900
C10 H10B 0.9900
C10 C11 1.512(10)
C11 H11A 0.9900
C11 H11B 0.9900
C11 C12 1.532(10)
C12 H12A 0.9800
C12 H12B 0.9800
C12 H12C 0.9800
C13 H13A 0.9900
C13 H13B 0.9900
C13 C14 1.657(15)
C13 B2 1.570(14)
C13 C14A 1.431(13)
C14 H14A 0.9900
C14 H14B 0.9900
C14 C15 1.519(15)
C15 H15A 0.9900
C15 H15B 0.9900
C15 C16 1.431(13)
C16 H16A 0.9800
C16 H16B 0.9800
C16 H16C 0.9800
C16 H16D 0.9800
C16 H16E 0.9800
C16 H16F 0.9800
C16 C15A 1.624(15)
C14A H14C 0.9900
C14A H14D 0.9900
C14A C15A 1.518(15)
C15A H15C 0.9900
C15A H15D 0.9900

loop_
_geom_torsion_atom_site_label_1
_geom_torsion_atom_site_label_2
_geom_torsion_atom_site_label_3
_geom_torsion_atom_site_label_4
_geom_torsion
Fe1 N1 C1 Cl1 -160.6(4)
Fe1 N1 C1 C2 14.6(8)
Fe1 N2 C2 Cl2 -176.7(4)
Fe1 N2 C2 C1 1.9(8)
Fe1 N3 C3 Cl3 -169.5(3)
Fe1 N3 C3 C4 8.5(7)
Fe1 N4 C4 Cl4 -172.6(4)
Fe1 N4 C4 C3 6.2(8)
Fe1 N5 C5 N7 -179.8(6)
Fe1 N5 C5 C6 1.7(8)
Fe1 N6 C6 N8 -168.4(6)
Fe1 N6 C6 C5 12.8(8)
Cl1 C1 C2 Cl2 -16.7(9)
Cl1 C1 C2 N2 164.7(5)
Cl3 C3 C4 Cl4 -12.7(9)
Cl3 C3 C4 N4 168.6(5)
O1 N1 C1 Cl1 0.5(9)
O1 N1 C1 C2 175.7(6)
O2 N2 C2 Cl2 -6.6(9)
O2 N2 C2 C1 171.9(6)
O3 N3 C3 Cl3 -5.2(8)
O3 N3 C3 C4 172.8(5)
O4 N4 C4 Cl4 -6.6(9)
O4 N4 C4 C3 172.2(5)
O5 N5 C5 N7 -8.6(11)
O5 N5 C5 C6 172.9(6)
O6 N6 C6 N8 -9.7(11)
O6 N6 C6 C5 171.5(5)
N1 O1 B1 O3 48.3(7)
N1 O1 B1 O5 -70.6(7)
N1 O1 B1 C9 164.0(5)
N1 C1 C2 Cl2 168.1(5)
N1 C1 C2 N2 -10.5(9)
N2 O2 B2 O4 -65.1(7)
N2 O2 B2 O6 54.1(9)
N2 O2 B2 C13 177.9(7)
N3 O3 B1 O1 -66.4(6)
N3 O3 B1 O5 54.4(7)
N3 O3 B1 C9 179.1(5)
N3 C3 C4 Cl4 169.4(5)
N3 C3 C4 N4 -9.4(9)
N4 O4 B2 O2 52.2(7)
N4 O4 B2 O6 -67.7(8)
N4 O4 B2 C13 168.2(7)
N5 O5 B1 O1 50.6(7)
N5 O5 B1 O3 -69.0(7)
N5 O5 B1 C9 170.7(6)
N5 C5 C6 N6 -9.1(9)
N5 C5 C6 N8 172.0(7)
N6 O6 B2 O2 -66.5(8)
N6 O6 B2 O4 52.4(8)
N6 O6 B2 C13 173.5(6)
N7 C5 C6 N6 172.1(7)
N7 C5 C6 N8 -6.7(11)
N7 C7 C8 N8 -52.7(9)
C5 N7 C7 C8 40.0(10)
C6 N8 C8 C7 39.9(10)
C7 N7 C5 N5 171.7(8)
C7 N7 C5 C6 -9.9(11)
C8 N8 C6 N6 171.0(7)
C8 N8 C6 C5 -10.4(10)
C9 C10 C11 C12 179.8(8)
C10 C9 B1 O1 -58.2(8)
C10 C9 B1 O3 58.4(9)
C10 C9 B1 O5 178.7(7)
C13 C14 C15 C16 176.9(11)
C13 C14A C15A C16 -158.0(12)
C14 C13 B2 O2 57.1(10)
C14 C13 B2 O4 -59.8(9)
C14 C13 B2 O6 178.8(8)
C14 C13 C14A C15A -6.9(12)
C14 C15 C16 C15A -1.9(12)
C15 C16 C15A C14A 19.6(13)
B1 O1 N1 Fe1 18.3(7)
B1 O1 N1 C1 -141.7(6)
B1 O3 N3 Fe1 15.6(7)
B1 O3 N3 C3 -147.1(6)
B1 O5 N5 Fe1 14.3(8)
B1 O5 N5 C5 -156.2(7)
B1 C9 C10 C11 167.8(8)
B2 O2 N2 Fe1 11.6(8)
B2 O2 N2 C2 -157.8(7)
B2 O4 N4 Fe1 11.2(7)
B2 O4 N4 C4 -153.9(6)
B2 O6 N6 Fe1 13.6(7)
B2 O6 N6 C6 -143.6(6)
B2 C13 C14 C15 168.8(11)
B2 C13 C14A C15A -67.6(16)
C14A C13 C14 C15 32.2(13)
C14A C13 B2 O2 92.4(12)
C14A C13 B2 O4 -24.6(14)
C14A C13 B2 O6 -146.0(11)
